data_4127062
loop_
_publ_author_name
'Ribelli, Thomas G.'
'Fantin, Marco'
'Daran, Jean-Claude'
'Augustine, Kyle F.'
'Poli, Rinaldo'
'Matyjaszewski, Krzysztof'

_publ_section_title
;
 Synthesis and Characterization of the Most Active Copper ATRP Catalyst
 Based on Tris[(4-dimethylaminopyridyl)methyl]amine.
;
_journal_name_full 'Journal of the American Chemical Society'
_journal_paper_doi 10.1021/jacs.7b12180
_journal_year 2018
_chemical_formula_sum 'C24 H35.5 Br2 Cu N7 O1.5'
_chemical_formula_weight 669.45
_space_group_crystal_system orthorhombic
_space_group_IT_number 70
_space_group_name_Hall '-F 2uv 2vw'
_space_group_name_H-M_alt 'F d d d'
_symmetry_space_group_name_Hall '-F 2uv 2vw'
_symmetry_space_group_name_H-M 'F d d d :2'
_atom_sites_solution_hydrogens mixed
_audit_creation_method SHELXL-2014/6
_cell_angle_alpha 90.000(5)
_cell_angle_beta 90.000(5)
_cell_angle_gamma 90.000(5)
_cell_formula_units_Z 32
_cell_length_a 17.207(5)
_cell_length_b 24.701(5)
_cell_length_c 55.119(5)
_cell_measurement_reflns_used 23808
_cell_measurement_temperature 180(2)
_cell_measurement_theta_max 29.1080
_cell_measurement_theta_min 3.6270
_cell_volume 23427(9)
_computing_cell_refinement CrysAlisPro
_computing_data_collection 'CrysAlisPro (Rigaku Oxford Diffraction, 2015)'
_computing_data_reduction CrysAlisPro
_computing_molecular_graphics
;
ORTEPIII (Burnett & Johnson, 1996); ORTEP-3 for Windows (Farrugia, 1997);
MERCURY (Bruno et al., 2002); PLATON (Spek, 2009)
;
_computing_publication_material 'SHELXL-2014 (Sheldrick, 2014)'
_computing_structure_refinement 'SHELXL-2014 (Sheldrick, 2014)'
_computing_structure_solution 'SHELXT-2013(Sheldrick, 2014)'
_diffrn_ambient_temperature 180(2)
_diffrn_detector 'CCD plate'
_diffrn_detector_area_resol_mean 16.1978
_diffrn_detector_type Eos
_diffrn_measured_fraction_theta_full 0.997
_diffrn_measured_fraction_theta_max 0.908
_diffrn_measurement_device 'four-circle diffractometer'
_diffrn_measurement_device_type 'Xcalibur, Eos, Gemini ultra'
_diffrn_radiation_monochromator graphite
_diffrn_radiation_probe x-ray
_diffrn_radiation_type 'Mo K\a'
_diffrn_radiation_wavelength 0.71073
_diffrn_reflns_av_R_equivalents 0.0449
_diffrn_reflns_av_unetI/netI 0.0350
_diffrn_reflns_Laue_measured_fraction_full 0.997
_diffrn_reflns_Laue_measured_fraction_max 0.908
_diffrn_reflns_limit_h_max 23
_diffrn_reflns_limit_h_min -21
_diffrn_reflns_limit_k_max 31
_diffrn_reflns_limit_k_min -32
_diffrn_reflns_limit_l_max 74
_diffrn_reflns_limit_l_min -72
_diffrn_reflns_number 65038
_diffrn_reflns_point_group_measured_fraction_full 0.997
_diffrn_reflns_point_group_measured_fraction_max 0.908
_diffrn_reflns_theta_full 25.242
_diffrn_reflns_theta_max 29.515
_diffrn_reflns_theta_min 2.957
_diffrn_source 'Enhance (Mo) X-ray Source'
_exptl_absorpt_coefficient_mu 3.506
_exptl_absorpt_correction_T_max 1.00000
_exptl_absorpt_correction_T_min 0.80618
_exptl_absorpt_correction_type multi-scan
_exptl_absorpt_process_details
;
Empirical absorption correction using spherical harmonics,
 implemented in SCALE3 ABSPACK scaling algorithm.
CrysAlisPro (Rigaku Oxford Diffraction,2015)
;
_exptl_crystal_colour yellow
_exptl_crystal_density_diffrn 1.518
_exptl_crystal_description box
_exptl_crystal_F_000 10864
_exptl_crystal_size_max 0.200
_exptl_crystal_size_mid 0.200
_exptl_crystal_size_min 0.120
_refine_diff_density_max 0.614
_refine_diff_density_min -0.464
_refine_diff_density_rms 0.090
_refine_ls_extinction_method none
_refine_ls_goodness_of_fit_ref 1.067
_refine_ls_hydrogen_treatment constr
_refine_ls_matrix_type full
_refine_ls_number_parameters 340
_refine_ls_number_reflns 7433
_refine_ls_number_restraints 4
_refine_ls_restrained_S_all 1.067
_refine_ls_R_factor_all 0.0632
_refine_ls_R_factor_gt 0.0413
_refine_ls_shift/su_max 0.001
_refine_ls_shift/su_mean 0.000
_refine_ls_structure_factor_coef Fsqd
_refine_ls_weighting_details 'w=1/[\s^2^(Fo^2^)+(0.0338P)^2^+171.6706P] where P=(Fo^2^+2Fc^2^)/3'
_refine_ls_weighting_scheme calc
_refine_ls_wR_factor_gt 0.0890
_refine_ls_wR_factor_ref 0.0947
_reflns_number_gt 5745
_reflns_number_total 7433
_reflns_threshold_expression 'I > 2\s(I)'
_cod_data_source_file ja7b12180_si_001.cif
_cod_data_source_block shelx
_cod_original_formula_sum 'C24 H35.50 Br2 Cu N7 O1.50'
_cod_database_code 4127062
_shelx_space_group_comment
;
The symmetry employed for this shelxl refinement is uniquely defined
by the following loop, which should always be used as a source of
symmetry information in preference to the above space-group names.
They are only intended as comments.
;
_shelx_estimated_absorpt_t_min 0.541
_shelx_estimated_absorpt_t_max 0.678
_shelxl_version_number 2014/6

loop_
_space_group_symop_operation_xyz
'x, y, z'
'-x+1/4, -y+1/4, z'
'x, -y+1/4, -z+1/4'
'-x+1/4, y, -z+1/4'
'x, y+1/2, z+1/2'
'-x+1/4, -y+3/4, z+1/2'
'x, -y+3/4, -z+3/4'
'-x+1/4, y+1/2, -z+3/4'
'x+1/2, y, z+1/2'
'-x+3/4, -y+1/4, z+1/2'
'x+1/2, -y+1/4, -z+3/4'
'-x+3/4, y, -z+3/4'
'x+1/2, y+1/2, z'
'-x+3/4, -y+3/4, z'
'x+1/2, -y+3/4, -z+1/4'
'-x+3/4, y+1/2, -z+1/4'
'-x, -y, -z'
'x-1/4, y-1/4, -z'
'-x, y-1/4, z-1/4'
'x-1/4, -y, z-1/4'
'-x, -y+1/2, -z+1/2'
'x-1/4, y+1/4, -z+1/2'
'-x, y+1/4, z+1/4'
'x-1/4, -y+1/2, z+1/4'
'-x+1/2, -y, -z+1/2'
'x+1/4, y-1/4, -z+1/2'
'-x+1/2, y-1/4, z+1/4'
'x+1/4, -y, z+1/4'
'-x+1/2, -y+1/2, -z'
'x+1/4, y+1/4, -z'
'-x+1/2, y+1/4, z-1/4'
'x+1/4, -y+1/2, z-1/4'

loop_
_atom_site_label
_atom_site_type_symbol
_atom_site_fract_x
_atom_site_fract_y
_atom_site_fract_z
_atom_site_U_iso_or_equiv
_atom_site_adp_type
_atom_site_occupancy
_atom_site_site_symmetry_order
_atom_site_calc_flag
_atom_site_refinement_flags_posn
_atom_site_refinement_flags_adp
_atom_site_refinement_flags_occupancy
Cu1 Cu 0.03844(2) 0.49452(2) 0.22894(2) 0.02105(9) Uani 1 1 d . . .
Br1 Br 0.12476(2) 0.52344(2) 0.26033(2) 0.02905(9) Uani 1 1 d . . .
C1 C -0.01580(17) 0.50399(12) 0.18063(5) 0.0220(6) Uani 1 1 d . . .
H1A H -0.0579 0.5019 0.1684 0.026 Uiso 1 1 calc R U .
H1B H 0.0329 0.4909 0.1731 0.026 Uiso 1 1 calc R U .
C2 C -0.11671(16) 0.47845(12) 0.21024(5) 0.0213(6) Uani 1 1 d . . .
H2A H -0.1525 0.4555 0.2006 0.026 Uiso 1 1 calc R U .
H2B H -0.1316 0.5168 0.2077 0.026 Uiso 1 1 calc R U .
C3 C -0.02137(16) 0.41194(12) 0.19709(6) 0.0219(6) Uani 1 1 d . . .
H3A H -0.0389 0.4029 0.1805 0.026 Uiso 1 1 calc R U .
H3B H -0.0515 0.3896 0.2087 0.026 Uiso 1 1 calc R U .
C21 C -0.00580(16) 0.56135(12) 0.18884(5) 0.0212(6) Uani 1 1 d . . .
C22 C -0.02281(19) 0.60446(13) 0.17412(5) 0.0255(7) Uani 1 1 d . . .
H22 H -0.0431 0.5984 0.1583 0.031 Uiso 1 1 calc R U .
C23 C -0.01021(18) 0.65812(13) 0.18238(6) 0.0252(7) Uani 1 1 d . . .
C24 C 0.01772(17) 0.66302(13) 0.20645(6) 0.0242(6) Uani 1 1 d . . .
H24 H 0.0264 0.6978 0.2133 0.029 Uiso 1 1 calc R U .
C25 C 0.03218(17) 0.61759(12) 0.21984(5) 0.0227(6) Uani 1 1 d . . .
H25 H 0.0508 0.6222 0.2359 0.027 Uiso 1 1 calc R U .
C31 C -0.12359(16) 0.46418(12) 0.23687(5) 0.0203(6) Uani 1 1 d . . .
C32 C -0.19112(16) 0.44368(12) 0.24649(5) 0.0203(6) Uani 1 1 d . . .
H32 H -0.2337 0.4354 0.2362 0.024 Uiso 1 1 calc R U .
C33 C -0.19695(16) 0.43500(12) 0.27189(6) 0.0219(6) Uani 1 1 d . . .
C34 C -0.13161(17) 0.45043(13) 0.28566(6) 0.0253(6) Uani 1 1 d . . .
H34 H -0.1329 0.4478 0.3028 0.030 Uiso 1 1 calc R U .
C35 C -0.06599(18) 0.46927(13) 0.27417(5) 0.0253(7) Uani 1 1 d . . .
H35 H -0.0221 0.4780 0.2839 0.030 Uiso 1 1 calc R U .
C41 C 0.06404(17) 0.39944(12) 0.19963(5) 0.0222(6) Uani 1 1 d . . .
C42 C 0.09823(18) 0.35884(13) 0.18648(6) 0.0253(7) Uani 1 1 d . . .
H42 H 0.0687 0.3387 0.1751 0.030 Uiso 1 1 calc R U .
C43 C 0.17777(18) 0.34721(14) 0.19003(6) 0.0283(7) Uani 1 1 d . . .
C44 C 0.21581(18) 0.37787(14) 0.20829(6) 0.0299(7) Uani 1 1 d . . .
H44 H 0.2688 0.3709 0.2120 0.036 Uiso 1 1 calc R U .
C45 C 0.17647(18) 0.41750(14) 0.22052(6) 0.0283(7) Uani 1 1 d . . .
H45 H 0.2036 0.4374 0.2326 0.034 Uiso 1 1 calc R U .
C51 C -0.0488(4) 0.69493(18) 0.14310(8) 0.0771(19) Uani 1 1 d . . .
H51A H -0.0055 0.6794 0.1339 0.116 Uiso 1 1 calc R U .
H51B H -0.0628 0.7302 0.1362 0.116 Uiso 1 1 calc R U .
H51C H -0.0936 0.6706 0.1422 0.116 Uiso 1 1 calc R U .
C52 C -0.0050(2) 0.75569(13) 0.17656(6) 0.0341(8) Uani 1 1 d . . .
H52A H -0.0317 0.7634 0.1919 0.051 Uiso 1 1 calc R U .
H52B H -0.0207 0.7823 0.1643 0.051 Uiso 1 1 calc R U .
H52C H 0.0513 0.7578 0.1791 0.051 Uiso 1 1 calc R U .
C61 C -0.32273(19) 0.39080(15) 0.26713(6) 0.0329(8) Uani 1 1 d . . .
H61A H -0.3464 0.4196 0.2574 0.049 Uiso 1 1 calc R U .
H61B H -0.3624 0.3743 0.2775 0.049 Uiso 1 1 calc R U .
H61C H -0.3008 0.3632 0.2564 0.049 Uiso 1 1 calc R U .
C62 C -0.26281(19) 0.40257(15) 0.30827(6) 0.0339(8) Uani 1 1 d . . .
H62A H -0.2192 0.3789 0.3126 0.051 Uiso 1 1 calc R U .
H62B H -0.3118 0.3847 0.3125 0.051 Uiso 1 1 calc R U .
H62C H -0.2584 0.4367 0.3172 0.051 Uiso 1 1 calc R U .
C71 C 0.1735(2) 0.2819(2) 0.15734(8) 0.0535(11) Uani 1 1 d . . .
H71A H 0.1254 0.2663 0.1638 0.080 Uiso 1 1 calc R U .
H71B H 0.2063 0.2529 0.1508 0.080 Uiso 1 1 calc R U .
H71C H 0.1609 0.3076 0.1444 0.080 Uiso 1 1 calc R U .
C72 C 0.2988(2) 0.3054(2) 0.17611(7) 0.0482(11) Uani 1 1 d . . .
H72A H 0.3211 0.3397 0.1705 0.072 Uiso 1 1 calc R U .
H72B H 0.3145 0.2762 0.1651 0.072 Uiso 1 1 calc R U .
H72C H 0.3177 0.2976 0.1925 0.072 Uiso 1 1 calc R U .
N1 N -0.03556(13) 0.46984(10) 0.20194(4) 0.0195(5) Uani 1 1 d . . .
N2 N 0.02176(14) 0.56705(10) 0.21171(4) 0.0211(5) Uani 1 1 d . . .
N3 N -0.06019(14) 0.47609(10) 0.25008(4) 0.0219(5) Uani 1 1 d . . .
N4 N 0.10121(14) 0.43002(11) 0.21641(5) 0.0241(6) Uani 1 1 d . . .
N5 N -0.0256(2) 0.70182(12) 0.16834(5) 0.0390(7) Uani 1 1 d . . .
N6 N -0.26125(14) 0.41354(11) 0.28217(5) 0.0267(6) Uani 1 1 d . . .
N7 N 0.21439(16) 0.30950(13) 0.17643(5) 0.0365(7) Uani 1 1 d . . .
Br2 Br -0.19393(2) 0.46503(2) 0.14731(2) 0.04114(11) Uani 1 1 d . . .
O1 O -0.2268(2) 0.33910(14) 0.12682(8) 0.0705(10) Uani 1 1 d D . .
H1W H -0.223(3) 0.3725(7) 0.1303(11) 0.106 Uiso 1 1 d D U .
H2W H -0.1804(13) 0.327(2) 0.1256(12) 0.106 Uiso 1 1 d D U .
O2 O -0.3823(9) 0.2836(3) 0.11876(19) 0.078(3) Uani 0.5 1 d D . P
H4W H -0.406(7) 0.310(4) 0.126(3) 0.117 Uiso 0.5 1 d D U P

loop_
_atom_site_aniso_label
_atom_site_aniso_U_11
_atom_site_aniso_U_22
_atom_site_aniso_U_33
_atom_site_aniso_U_23
_atom_site_aniso_U_13
_atom_site_aniso_U_12
Cu1 0.01829(17) 0.0250(2) 0.01988(18) 0.00180(15) -0.00487(14) -0.00356(14)
Br1 0.02349(15) 0.04022(19) 0.02344(16) 0.00146(14) -0.00657(12) -0.00667(13)
C1 0.0247(14) 0.0232(16) 0.0180(14) 0.0002(12) -0.0017(11) -0.0008(12)
C2 0.0186(14) 0.0226(15) 0.0226(14) -0.0007(12) -0.0039(11) -0.0009(12)
C3 0.0198(14) 0.0186(15) 0.0272(16) 0.0000(12) -0.0014(12) -0.0017(11)
C21 0.0196(13) 0.0242(16) 0.0198(14) -0.0014(12) -0.0019(11) -0.0036(12)
C22 0.0345(17) 0.0269(17) 0.0152(14) 0.0003(12) -0.0058(12) -0.0005(13)
C23 0.0301(16) 0.0230(16) 0.0225(15) 0.0012(13) -0.0018(12) -0.0003(13)
C24 0.0252(15) 0.0225(16) 0.0250(15) -0.0028(13) -0.0015(12) -0.0025(12)
C25 0.0216(14) 0.0275(17) 0.0189(14) -0.0024(12) -0.0033(11) -0.0057(12)
C31 0.0192(13) 0.0190(15) 0.0227(14) -0.0030(12) -0.0031(11) 0.0031(12)
C32 0.0158(13) 0.0224(15) 0.0226(15) -0.0057(12) -0.0029(11) 0.0019(11)
C33 0.0199(14) 0.0192(15) 0.0266(15) -0.0038(12) 0.0028(12) 0.0019(11)
C34 0.0250(15) 0.0307(17) 0.0203(14) -0.0002(13) 0.0006(12) -0.0007(13)
C35 0.0222(14) 0.0324(18) 0.0213(15) -0.0029(13) -0.0052(12) -0.0046(13)
C41 0.0198(14) 0.0225(16) 0.0243(15) 0.0084(12) -0.0020(12) -0.0014(12)
C42 0.0248(15) 0.0288(17) 0.0224(15) 0.0058(13) 0.0012(12) -0.0012(13)
C43 0.0268(16) 0.0360(19) 0.0220(15) 0.0110(14) 0.0037(13) 0.0049(14)
C44 0.0204(14) 0.0406(19) 0.0288(16) 0.0098(15) 0.0005(13) 0.0038(14)
C45 0.0217(15) 0.0348(19) 0.0285(17) 0.0082(14) -0.0036(13) -0.0041(13)
C51 0.161(6) 0.031(2) 0.040(2) 0.0070(19) -0.042(3) 0.007(3)
C52 0.049(2) 0.0200(17) 0.0328(18) 0.0002(14) -0.0009(16) 0.0016(15)
C61 0.0231(15) 0.039(2) 0.0369(19) -0.0089(16) 0.0052(14) -0.0073(14)
C62 0.0262(16) 0.044(2) 0.0315(18) -0.0009(16) 0.0093(14) -0.0044(15)
C71 0.042(2) 0.079(3) 0.040(2) -0.018(2) 0.0059(18) 0.014(2)
C72 0.034(2) 0.078(3) 0.033(2) -0.006(2) 0.0041(16) 0.020(2)
N1 0.0162(11) 0.0208(13) 0.0214(12) 0.0019(10) -0.0033(9) -0.0006(10)
N2 0.0203(12) 0.0237(13) 0.0192(12) 0.0006(10) -0.0041(10) -0.0052(10)
N3 0.0192(12) 0.0265(14) 0.0201(12) 0.0002(11) -0.0033(10) -0.0054(10)
N4 0.0200(12) 0.0286(14) 0.0236(13) 0.0047(11) -0.0018(10) -0.0025(10)
N5 0.065(2) 0.0236(15) 0.0279(15) 0.0017(12) -0.0111(15) 0.0001(14)
N6 0.0194(12) 0.0347(16) 0.0261(14) -0.0055(12) 0.0045(10) -0.0035(11)
N7 0.0302(15) 0.0513(19) 0.0281(15) -0.0008(14) 0.0047(12) 0.0100(14)
Br2 0.0407(2) 0.0525(2) 0.03020(19) -0.00003(17) -0.00825(15) -0.01183(17)
O1 0.074(2) 0.053(2) 0.084(2) -0.014(2) -0.022(2) -0.0049(17)
O2 0.054(6) 0.085(5) 0.095(11) -0.017(4) 0.003(7) -0.021(6)

loop_
_atom_type_symbol
_atom_type_description
_atom_type_scat_dispersion_real
_atom_type_scat_dispersion_imag
_atom_type_scat_source
C C 0.0033 0.0016 'International Tables Vol C Tables 4.2.6.8 and 6.1.1.4'
H H 0.0000 0.0000 'International Tables Vol C Tables 4.2.6.8 and 6.1.1.4'
N N 0.0061 0.0033 'International Tables Vol C Tables 4.2.6.8 and 6.1.1.4'
Cu Cu 0.3201 1.2651 'International Tables Vol C Tables 4.2.6.8 and 6.1.1.4'
Br Br -0.2901 2.4595 'International Tables Vol C Tables 4.2.6.8 and 6.1.1.4'
O O 0.0106 0.0060 'International Tables Vol C Tables 4.2.6.8 and 6.1.1.4'

loop_
_geom_angle_atom_site_label_1
_geom_angle_atom_site_label_2
_geom_angle_atom_site_label_3
_geom_angle
N4 Cu1 N2 126.81(10)
N4 Cu1 N1 81.45(10)
N2 Cu1 N1 80.60(9)
N4 Cu1 N3 116.33(10)
N2 Cu1 N3 109.40(10)
N1 Cu1 N3 80.62(10)
N4 Cu1 Br1 98.58(7)
N2 Cu1 Br1 99.28(7)
N1 Cu1 Br1 179.87(8)
N3 Cu1 Br1 99.48(7)
N1 C1 C21 108.9(2)
N1 C2 C31 109.8(2)
N1 C3 C41 110.1(2)
N2 C21 C22 123.0(3)
N2 C21 C1 114.8(3)
C22 C21 C1 122.1(3)
C21 C22 C23 120.2(3)
N5 C23 C24 122.2(3)
N5 C23 C22 122.1(3)
C24 C23 C22 115.6(3)
C25 C24 C23 119.9(3)
N2 C25 C24 124.1(3)
N3 C31 C32 123.9(3)
N3 C31 C2 114.2(3)
C32 C31 C2 121.7(3)
C31 C32 C33 119.7(3)
N6 C33 C34 122.2(3)
N6 C33 C32 122.0(3)
C34 C33 C32 115.7(3)
C35 C34 C33 119.9(3)
N3 C35 C34 124.0(3)
N4 C41 C42 124.5(3)
N4 C41 C3 114.2(3)
C42 C41 C3 121.3(3)
C41 C42 C43 119.4(3)
N7 C43 C42 121.0(3)
N7 C43 C44 123.1(3)
C42 C43 C44 115.9(3)
C45 C44 C43 120.2(3)
N4 C45 C44 123.7(3)
C3 N1 C2 110.5(2)
C3 N1 C1 111.7(2)
C2 N1 C1 112.2(2)
C3 N1 Cu1 108.47(17)
C2 N1 Cu1 108.52(17)
C1 N1 Cu1 105.23(17)
C25 N2 C21 117.1(3)
C25 N2 Cu1 129.9(2)
C21 N2 Cu1 112.9(2)
C35 N3 C31 116.6(3)
C35 N3 Cu1 129.3(2)
C31 N3 Cu1 113.66(19)
C45 N4 C41 116.1(3)
C45 N4 Cu1 128.9(2)
C41 N4 Cu1 114.56(19)
C23 N5 C52 120.4(3)
C23 N5 C51 120.4(3)
C52 N5 C51 118.2(3)
C33 N6 C61 120.5(3)
C33 N6 C62 120.0(3)
C61 N6 C62 118.3(3)
C43 N7 C71 120.3(3)
C43 N7 C72 121.3(3)
C71 N7 C72 116.5(3)

loop_
_geom_bond_atom_site_label_1
_geom_bond_atom_site_label_2
_geom_bond_distance
_geom_bond_site_symmetry_2
Cu1 N4 2.045(3) .
Cu1 N2 2.048(3) .
Cu1 N1 2.051(2) .
Cu1 N3 2.108(2) .
Cu1 Br1 2.3896(5) .
C1 N1 1.486(4) .
C1 C21 1.497(4) .
C2 N1 1.485(4) .
C2 C31 1.514(4) .
C3 N1 1.475(4) .
C3 C41 1.508(4) .
C21 N2 1.354(4) .
C21 C22 1.371(4) .
C22 C23 1.418(4) .
C23 N5 1.354(4) .
C23 C24 1.416(4) .
C24 C25 1.366(4) .
C25 N2 1.339(4) .
C31 N3 1.344(4) .
C31 C32 1.374(4) .
C32 C33 1.420(4) .
C33 N6 1.352(4) .
C33 C34 1.409(4) .
C34 C35 1.376(4) .
C35 N3 1.342(4) .
C41 N4 1.355(4) .
C41 C42 1.370(4) .
C42 C43 1.412(4) .
C43 N7 1.351(4) .
C43 C44 1.420(5) .
C44 C45 1.368(5) .
C45 N4 1.351(4) .
C51 N5 1.457(5) .
C52 N5 1.449(4) .
C61 N6 1.456(4) .
C62 N6 1.464(4) .
C71 N7 1.439(5) .
C72 N7 1.456(4) .
O2 O2 0.732(17) 4_455
